data_4313865
loop_
_publ_author_name
'David R. Manke'
'Daniel G. Nocera'

_publ_contact_author 'Daniel G. Nocera'
_publ_contact_author_email nocera@mit.edu
_publ_section_title
;
 Bis(alkylamido)phenylborane Complexes of Zirconium, Hafnium, and Vanadium
;
_journal_name_full 'Inorganic Chemistry'
_journal_page_first 4431
_journal_page_last 4436
_journal_paper_doi 10.1021/ic0340478
_journal_volume 42
_journal_year 2003
_chemical_formula_sum 'C42 H69 B3 Li2 N6 Zr'
_chemical_formula_weight 795.56
_chemical_name_systematic Dilithio-tris(bis(tert-butylamido)phenylborane)-zirconium
_space_group_IT_number 19
_symmetry_cell_setting orthorhombic
_symmetry_space_group_name_Hall 'P 2ac 2ab'
_symmetry_space_group_name_H-M 'P 21 21 21'
_atom_sites_solution_hydrogens geom
_atom_sites_solution_primary direct
_atom_sites_solution_secondary difmap
_cell_angle_alpha 90.00
_cell_angle_beta 90.00
_cell_angle_gamma 90.00
_cell_formula_units_Z 4
_cell_length_a 10.1211(15)
_cell_length_b 20.060(3)
_cell_length_c 22.383(3)
_cell_measurement_temperature 183(2)
_cell_volume 4544.4(11)
_computing_cell_refinement 'Bruker SMART'
_computing_data_collection 'Bruker SMART'
_computing_data_reduction 'Bruker SHELXTL'
_computing_molecular_graphics 'Bruker SHELXTL'
_computing_publication_material 'Bruker SHELXTL'
_computing_structure_refinement 'SHELXL-97 (Sheldrick, 1997)'
_computing_structure_solution 'SHELXS-97 (Sheldrick, 1990)'
_diffrn_ambient_temperature 183(2)
_diffrn_measured_fraction_theta_full 0.996
_diffrn_measured_fraction_theta_max 0.996
_diffrn_measurement_device_type 'CCD area detector'
_diffrn_measurement_method 'phi and omega scans'
_diffrn_radiation_monochromator graphite
_diffrn_radiation_source 'fine-focus sealed tube'
_diffrn_radiation_type MoK\a
_diffrn_radiation_wavelength 0.71073
_diffrn_reflns_av_R_equivalents 0.1278
_diffrn_reflns_av_sigmaI/netI 0.0883
_diffrn_reflns_limit_h_max 11
_diffrn_reflns_limit_h_min -9
_diffrn_reflns_limit_k_max 22
_diffrn_reflns_limit_k_min -19
_diffrn_reflns_limit_l_max 24
_diffrn_reflns_limit_l_min -17
_diffrn_reflns_number 18202
_diffrn_reflns_theta_full 23.30
_diffrn_reflns_theta_max 23.30
_diffrn_reflns_theta_min 2.23
_exptl_absorpt_coefficient_mu 0.276
_exptl_absorpt_correction_type none
_exptl_crystal_colour colorless
_exptl_crystal_density_diffrn 1.163
_exptl_crystal_density_method 'not measured'
_exptl_crystal_description block
_exptl_crystal_F_000 1696
_exptl_crystal_preparation pentane
_refine_diff_density_max 0.450
_refine_diff_density_min -0.396
_refine_diff_density_rms 0.052
_refine_ls_abs_structure_details 'Flack H D (1983), Acta Cryst. A39, 876-881'
_refine_ls_abs_structure_Flack -0.05(3)
_refine_ls_extinction_method none
_refine_ls_goodness_of_fit_ref 1.031
_refine_ls_hydrogen_treatment mixed
_refine_ls_matrix_type full
_refine_ls_number_parameters 487
_refine_ls_number_reflns 6537
_refine_ls_number_restraints 0
_refine_ls_restrained_S_all 1.031
_refine_ls_R_factor_all 0.0499
_refine_ls_R_factor_gt 0.0430
_refine_ls_shift/su_max 0.001
_refine_ls_shift/su_mean 0.000
_refine_ls_structure_factor_coef Fsqd
_refine_ls_weighting_details 'calc w=1/[\s^2^(Fo^2^)+(0.0407P)^2^+0.0000P] where P=(Fo^2^+2Fc^2^)/3'
_refine_ls_weighting_scheme calc
_refine_ls_wR_factor_gt 0.0924
_refine_ls_wR_factor_ref 0.0971
_reflns_number_gt 5790
_reflns_number_total 6537
_reflns_threshold_expression >2sigma(I)
_cod_data_source_file ic0340478rom20030428_120204_3.cif
_cod_data_source_block compd3
_cod_depositor_comments
;
The following automatic conversions were performed:

'_symmetry_cell_setting' value 'Orthorhombic' changed to
'orthorhombic' according to the built-in table from CIF Core
dictionary named 'cif_core.dic' version 2.4.1 from 2010-06-29.

Automatic conversion script
Id: cif_fix_values 1646 2011-03-28 12:23:43Z adriana 
;
_cod_original_cell_volume 4544.5(12)
_cod_database_code 4313865

loop_
_symmetry_equiv_pos_as_xyz
'x, y, z'
'-x+1/2, -y, z+1/2'
'-x, y+1/2, -z+1/2'
'x+1/2, -y+1/2, -z'

loop_
_atom_site_label
_atom_site_type_symbol
_atom_site_fract_x
_atom_site_fract_y
_atom_site_fract_z
_atom_site_U_iso_or_equiv
_atom_site_adp_type
_atom_site_occupancy
_atom_site_symmetry_multiplicity
_atom_site_calc_flag
_atom_site_refinement_flags
_atom_site_disorder_assembly
_atom_site_disorder_group
Zr1 Zr 0.69287(3) 0.720281(18) 0.209002(13) 0.03196(11) Uani 1 1 d . . .
N1 N 0.8006(3) 0.59509(16) 0.23560(12) 0.0366(7) Uani 1 1 d . . .
N2 N 0.6222(3) 0.62529(16) 0.17050(12) 0.0334(7) Uani 1 1 d . . .
N3 N 0.8044(3) 0.76461(14) 0.14253(11) 0.0332(7) Uani 1 1 d . . .
N4 N 0.5935(3) 0.80337(15) 0.17982(12) 0.0326(7) Uani 1 1 d . . .
N5 N 0.7778(3) 0.74920(15) 0.29615(12) 0.0343(7) Uani 1 1 d . . .
N6 N 0.5890(3) 0.68023(16) 0.30919(12) 0.0358(8) Uani 1 1 d . . .
B1 B 0.7376(4) 0.5815(2) 0.17893(18) 0.0326(10) Uani 1 1 d . . .
B2 B 0.7047(4) 0.8161(2) 0.13840(16) 0.0307(9) Uani 1 1 d . . .
B3 B 0.6613(4) 0.7361(2) 0.33313(17) 0.0366(11) Uani 1 1 d . . .
C1 C 0.9168(4) 0.5572(2) 0.25892(18) 0.0468(10) Uani 1 1 d . . .
C2 C 1.0362(4) 0.5555(3) 0.2170(2) 0.0613(13) Uani 1 1 d . . .
H2A H 1.0597 0.6001 0.2059 0.092 Uiso 1 1 calc R . .
H2B H 1.0145 0.5304 0.1819 0.092 Uiso 1 1 calc R . .
H2C H 1.1094 0.5348 0.2371 0.092 Uiso 1 1 calc R . .
C3 C 0.8803(4) 0.4863(3) 0.2767(2) 0.0633(13) Uani 1 1 d . . .
H3A H 0.8461 0.4631 0.2425 0.095 Uiso 1 1 calc R . .
H3B H 0.8143 0.4875 0.3075 0.095 Uiso 1 1 calc R . .
H3C H 0.9574 0.4637 0.2912 0.095 Uiso 1 1 calc R . .
C4 C 0.9676(5) 0.5904(3) 0.3174(2) 0.0749(16) Uani 1 1 d . . .
H4A H 0.9921 0.6358 0.3094 0.112 Uiso 1 1 calc R . .
H4B H 1.0432 0.5664 0.3319 0.112 Uiso 1 1 calc R . .
H4C H 0.8990 0.5895 0.3470 0.112 Uiso 1 1 calc R . .
C5 C 0.5150(4) 0.6144(2) 0.12534(16) 0.0408(10) Uani 1 1 d . . .
C6 C 0.4496(4) 0.5463(2) 0.1330(2) 0.0535(11) Uani 1 1 d . . .
H6A H 0.4169 0.5420 0.1731 0.080 Uiso 1 1 calc R . .
H6B H 0.5133 0.5118 0.1254 0.080 Uiso 1 1 calc R . .
H6C H 0.3776 0.5421 0.1054 0.080 Uiso 1 1 calc R . .
C7 C 0.5652(5) 0.6210(3) 0.06072(18) 0.0838(19) Uani 1 1 d . . .
H7A H 0.6323 0.5881 0.0535 0.126 Uiso 1 1 calc R . .
H7B H 0.6015 0.6647 0.0548 0.126 Uiso 1 1 calc R . .
H7C H 0.4931 0.6142 0.0335 0.126 Uiso 1 1 calc R . .
C8 C 0.4082(4) 0.6674(2) 0.1342(2) 0.0606(13) Uani 1 1 d . . .
H8A H 0.3739 0.6644 0.1741 0.091 Uiso 1 1 calc R . .
H8B H 0.3380 0.6601 0.1060 0.091 Uiso 1 1 calc R . .
H8C H 0.4455 0.7108 0.1279 0.091 Uiso 1 1 calc R . .
C9 C 0.9209(4) 0.7567(2) 0.10148(17) 0.0422(10) Uani 1 1 d . . .
C10 C 1.0059(4) 0.7001(2) 0.12503(18) 0.0480(11) Uani 1 1 d . . .
H10A H 1.0367 0.7110 0.1644 0.072 Uiso 1 1 calc R . .
H10B H 1.0802 0.6937 0.0990 0.072 Uiso 1 1 calc R . .
H10C H 0.9545 0.6600 0.1266 0.072 Uiso 1 1 calc R . .
C11 C 0.8735(4) 0.7391(2) 0.03825(16) 0.0518(12) Uani 1 1 d . . .
H11A H 0.8192 0.6999 0.0398 0.078 Uiso 1 1 calc R . .
H11B H 0.9486 0.7308 0.0131 0.078 Uiso 1 1 calc R . .
H11C H 0.8231 0.7755 0.0223 0.078 Uiso 1 1 calc R . .
C12 C 1.0075(4) 0.8194(2) 0.09815(19) 0.0505(11) Uani 1 1 d . . .
H12A H 1.0379 0.8307 0.1375 0.076 Uiso 1 1 calc R . .
H12B H 0.9567 0.8556 0.0822 0.076 Uiso 1 1 calc R . .
H12C H 1.0820 0.8110 0.0727 0.076 Uiso 1 1 calc R . .
C13 C 0.4781(4) 0.8484(2) 0.18979(16) 0.0399(10) Uani 1 1 d . . .
C14 C 0.4004(4) 0.8614(3) 0.13213(19) 0.0579(13) Uani 1 1 d . . .
H14A H 0.3722 0.8197 0.1154 0.087 Uiso 1 1 calc R . .
H14B H 0.4559 0.8842 0.1040 0.087 Uiso 1 1 calc R . .
H14C H 0.3245 0.8883 0.1409 0.087 Uiso 1 1 calc R . .
C15 C 0.5229(4) 0.9154(2) 0.2157(2) 0.0568(12) Uani 1 1 d . . .
H15A H 0.5717 0.9079 0.2519 0.085 Uiso 1 1 calc R . .
H15B H 0.4469 0.9425 0.2243 0.085 Uiso 1 1 calc R . .
H15C H 0.5782 0.9379 0.1873 0.085 Uiso 1 1 calc R . .
C16 C 0.3879(4) 0.8149(2) 0.23516(18) 0.0501(11) Uani 1 1 d . . .
H16A H 0.4356 0.8076 0.2716 0.075 Uiso 1 1 calc R . .
H16B H 0.3580 0.7730 0.2196 0.075 Uiso 1 1 calc R . .
H16C H 0.3131 0.8431 0.2429 0.075 Uiso 1 1 calc R . .
C17 C 0.8864(4) 0.7976(2) 0.31080(16) 0.0447(11) Uani 1 1 d . . .
C18 C 0.9993(4) 0.7866(3) 0.26743(18) 0.0618(13) Uani 1 1 d . . .
H18A H 0.9685 0.7935 0.2273 0.093 Uiso 1 1 calc R . .
H18B H 1.0317 0.7419 0.2715 0.093 Uiso 1 1 calc R . .
H18C H 1.0692 0.8175 0.2760 0.093 Uiso 1 1 calc R . .
C19 C 0.8392(4) 0.8693(2) 0.3040(2) 0.0631(13) Uani 1 1 d . . .
H19A H 0.8052 0.8758 0.2644 0.095 Uiso 1 1 calc R . .
H19B H 0.9119 0.8991 0.3107 0.095 Uiso 1 1 calc R . .
H19C H 0.7709 0.8781 0.3326 0.095 Uiso 1 1 calc R . .
C20 C 0.9414(4) 0.7865(3) 0.37374(17) 0.0630(14) Uani 1 1 d . . .
H20A H 0.9715 0.7414 0.3775 0.094 Uiso 1 1 calc R . .
H20B H 0.8732 0.7948 0.4026 0.094 Uiso 1 1 calc R . .
H20C H 1.0139 0.8165 0.3806 0.094 Uiso 1 1 calc R . .
C21 C 0.4702(4) 0.6490(2) 0.33928(16) 0.0416(10) Uani 1 1 d . . .
C22 C 0.3697(5) 0.6980(3) 0.3620(3) 0.104(2) Uani 1 1 d . . .
H22A H 0.3402 0.7256 0.3296 0.157 Uiso 1 1 calc R . .
H22B H 0.4090 0.7253 0.3923 0.157 Uiso 1 1 calc R . .
H22C H 0.2958 0.6743 0.3785 0.157 Uiso 1 1 calc R . .
C23 C 0.5166(7) 0.6067(4) 0.3916(3) 0.136(4) Uani 1 1 d . . .
H23A H 0.5658 0.6340 0.4190 0.205 Uiso 1 1 calc R . .
H23B H 0.5720 0.5713 0.3772 0.205 Uiso 1 1 calc R . .
H23C H 0.4414 0.5880 0.4117 0.205 Uiso 1 1 calc R . .
C24 C 0.3954(5) 0.6058(3) 0.2974(2) 0.089(2) Uani 1 1 d . . .
H24A H 0.3607 0.6324 0.2654 0.133 Uiso 1 1 calc R . .
H24B H 0.3239 0.5847 0.3183 0.133 Uiso 1 1 calc R . .
H24C H 0.4532 0.5723 0.2814 0.133 Uiso 1 1 calc R . .
C25 C 0.7765(3) 0.5233(2) 0.13332(15) 0.0367(9) Uani 1 1 d . . .
C26 C 0.7375(4) 0.4570(2) 0.14373(17) 0.0422(10) Uani 1 1 d . . .
H26A H 0.6889 0.4475 0.1779 0.051 Uiso 1 1 calc R . .
C27 C 0.7681(4) 0.4061(2) 0.10574(18) 0.0494(11) Uani 1 1 d . . .
H27A H 0.7396 0.3630 0.1143 0.059 Uiso 1 1 calc R . .
C28 C 0.8414(4) 0.4179(2) 0.05441(19) 0.0551(12) Uani 1 1 d . . .
H28A H 0.8625 0.3832 0.0286 0.066 Uiso 1 1 calc R . .
C29 C 0.8819(4) 0.4814(3) 0.04235(18) 0.0583(12) Uani 1 1 d . . .
H29A H 0.9318 0.4900 0.0083 0.070 Uiso 1 1 calc R . .
C30 C 0.8492(4) 0.5333(2) 0.08060(16) 0.0480(11) Uani 1 1 d . . .
H30A H 0.8764 0.5763 0.0710 0.058 Uiso 1 1 calc R . .
C31 C 0.7140(4) 0.87881(19) 0.09450(14) 0.0332(8) Uani 1 1 d . . .
C32 C 0.6637(3) 0.8767(2) 0.03623(15) 0.0372(9) Uani 1 1 d . . .
H32A H 0.6202 0.8385 0.0235 0.045 Uiso 1 1 calc R . .
C33 C 0.6765(4) 0.9296(2) -0.00310(15) 0.0439(10) Uani 1 1 d . . .
H33A H 0.6428 0.9263 -0.0416 0.053 Uiso 1 1 calc R . .
C34 C 0.7392(4) 0.9874(2) 0.01484(18) 0.0507(12) Uani 1 1 d . . .
H34A H 0.7477 1.0232 -0.0113 0.061 Uiso 1 1 calc R . .
C35 C 0.7891(4) 0.9912(2) 0.07213(17) 0.0499(11) Uani 1 1 d . . .
H35A H 0.8313 1.0299 0.0848 0.060 Uiso 1 1 calc R . .
C36 C 0.7765(4) 0.9374(2) 0.11128(15) 0.0399(10) Uani 1 1 d . . .
H36A H 0.8111 0.9409 0.1497 0.048 Uiso 1 1 calc R . .
C37 C 0.6323(4) 0.7741(2) 0.39476(14) 0.0381(9) Uani 1 1 d . . .
C38 C 0.5653(4) 0.8344(2) 0.39983(17) 0.0472(11) Uani 1 1 d . . .
H38A H 0.5358 0.8551 0.3651 0.057 Uiso 1 1 calc R . .
C39 C 0.5405(5) 0.8651(2) 0.45434(19) 0.0594(13) Uani 1 1 d . . .
H39A H 0.4946 0.9053 0.4559 0.071 Uiso 1 1 calc R . .
C40 C 0.5849(5) 0.8353(3) 0.50628(18) 0.0639(14) Uani 1 1 d . . .
H40A H 0.5684 0.8551 0.5431 0.077 Uiso 1 1 calc R . .
C41 C 0.6540(5) 0.7760(3) 0.50320(16) 0.0609(13) Uani 1 1 d . . .
H41A H 0.6852 0.7562 0.5380 0.073 Uiso 1 1 calc R . .
C42 C 0.6768(4) 0.7460(2) 0.44896(15) 0.0472(10) Uani 1 1 d . . .
H42A H 0.7229 0.7060 0.4479 0.057 Uiso 1 1 calc R . .
Li1 Li 0.7882(7) 0.6506(4) 0.3092(3) 0.0433(16) Uani 1 1 d . . .
Li2 Li 0.6053(6) 0.5971(3) 0.2572(3) 0.0381(15) Uani 1 1 d . . .

loop_
_atom_site_aniso_label
_atom_site_aniso_U_11
_atom_site_aniso_U_22
_atom_site_aniso_U_33
_atom_site_aniso_U_23
_atom_site_aniso_U_13
_atom_site_aniso_U_12
Zr1 0.03136(19) 0.0326(2) 0.03193(16) 0.00112(15) 0.00140(16) -0.00129(17)
N1 0.0249(16) 0.045(2) 0.0401(15) -0.0021(14) -0.0039(16) 0.0048(16)
N2 0.0310(17) 0.037(2) 0.0321(15) -0.0019(13) -0.0035(14) 0.0034(15)
N3 0.0297(15) 0.0313(19) 0.0387(14) 0.0009(12) 0.0012(15) 0.0042(15)
N4 0.0245(16) 0.033(2) 0.0402(15) -0.0025(13) 0.0022(14) 0.0014(14)
N5 0.0333(17) 0.0338(17) 0.0357(14) 0.0009(13) -0.0025(15) -0.0113(14)
N6 0.0283(17) 0.038(2) 0.0410(17) -0.0039(14) 0.0060(13) -0.0060(15)
B1 0.025(2) 0.037(3) 0.035(2) 0.0007(18) 0.0043(18) -0.0049(19)
B2 0.026(2) 0.033(2) 0.0329(18) -0.0075(16) -0.002(2) -0.005(2)
B3 0.037(3) 0.034(3) 0.039(2) 0.0044(18) -0.0068(19) -0.0002(19)
C1 0.033(2) 0.048(3) 0.059(2) -0.003(2) -0.006(2) 0.003(2)
C2 0.035(2) 0.061(3) 0.088(3) 0.012(3) -0.002(2) 0.014(2)
C3 0.052(3) 0.063(4) 0.075(3) 0.027(2) -0.014(2) 0.003(2)
C4 0.059(3) 0.084(4) 0.081(3) -0.015(3) -0.033(3) 0.026(3)
C5 0.037(2) 0.048(3) 0.0369(19) 0.0019(18) -0.0092(18) -0.0021(19)
C6 0.044(3) 0.048(3) 0.069(3) -0.009(2) -0.018(2) -0.002(2)
C7 0.065(3) 0.144(6) 0.042(2) 0.013(3) -0.014(2) 0.002(4)
C8 0.052(3) 0.048(3) 0.082(3) -0.003(2) -0.028(3) 0.003(2)
C9 0.036(2) 0.043(3) 0.047(2) 0.0030(17) 0.0142(19) 0.0027(19)
C10 0.039(2) 0.049(3) 0.056(2) 0.006(2) 0.011(2) 0.013(2)
C11 0.050(2) 0.061(3) 0.044(2) -0.0006(19) 0.0090(19) 0.016(2)
C12 0.039(2) 0.051(3) 0.061(2) 0.010(2) 0.020(2) 0.001(2)
C13 0.030(2) 0.041(3) 0.048(2) -0.0029(17) 0.0044(17) 0.0047(18)
C14 0.038(3) 0.077(4) 0.058(2) 0.002(2) 0.002(2) 0.020(2)
C15 0.052(3) 0.048(3) 0.070(3) -0.008(2) 0.019(2) 0.005(2)
C16 0.036(2) 0.053(3) 0.061(2) -0.003(2) 0.017(2) 0.010(2)
C17 0.037(2) 0.050(3) 0.047(2) 0.0048(18) -0.0036(18) -0.017(2)
C18 0.043(2) 0.075(4) 0.067(2) 0.001(3) 0.001(2) -0.023(3)
C19 0.054(3) 0.046(3) 0.090(3) 0.001(2) 0.005(3) -0.017(2)
C20 0.054(3) 0.082(4) 0.052(2) 0.005(3) -0.014(2) -0.034(3)
C21 0.038(2) 0.041(3) 0.046(2) -0.0018(18) 0.0032(18) -0.0115(19)
C22 0.073(3) 0.069(4) 0.171(6) -0.031(4) 0.080(4) -0.022(3)
C23 0.098(5) 0.174(8) 0.137(5) 0.111(6) -0.042(4) -0.080(5)
C24 0.064(3) 0.119(5) 0.084(3) -0.039(4) 0.030(3) -0.052(3)
C25 0.030(2) 0.037(2) 0.043(2) 0.0022(17) -0.0020(17) -0.0001(17)
C26 0.038(2) 0.043(3) 0.046(2) 0.0000(18) 0.0028(17) 0.0051(19)
C27 0.043(3) 0.038(3) 0.067(3) -0.004(2) 0.002(2) 0.0006(19)
C28 0.053(3) 0.050(3) 0.063(3) -0.017(2) 0.006(2) 0.003(2)
C29 0.062(3) 0.063(3) 0.050(2) -0.009(2) 0.021(2) -0.012(3)
C30 0.050(3) 0.046(3) 0.048(2) -0.007(2) 0.010(2) -0.013(2)
C31 0.028(2) 0.035(2) 0.0366(18) 0.0002(15) 0.0016(16) -0.0015(17)
C32 0.030(2) 0.041(2) 0.0401(19) -0.0033(17) -0.0022(17) -0.0028(18)
C33 0.046(3) 0.049(3) 0.0360(18) 0.0024(17) -0.0016(19) 0.003(2)
C34 0.057(3) 0.046(3) 0.049(2) 0.014(2) 0.009(2) 0.005(2)
C35 0.054(3) 0.034(3) 0.062(2) -0.0038(19) 0.003(2) -0.010(2)
C36 0.037(2) 0.045(3) 0.038(2) -0.0021(17) 0.0002(17) -0.0014(19)
C37 0.044(2) 0.031(2) 0.0396(18) 0.0027(18) 0.0006(16) -0.009(2)
C38 0.059(3) 0.043(3) 0.040(2) -0.0063(19) -0.002(2) -0.011(2)
C39 0.076(4) 0.040(3) 0.062(3) -0.017(2) 0.011(3) -0.005(2)
C40 0.090(4) 0.065(4) 0.036(2) -0.015(2) 0.014(2) -0.021(3)
C41 0.082(3) 0.067(4) 0.0341(19) 0.002(2) -0.005(2) -0.017(3)
C42 0.057(3) 0.044(2) 0.041(2) 0.0028(17) -0.001(2) -0.010(2)
Li1 0.043(4) 0.045(4) 0.043(3) -0.001(3) -0.008(3) 0.003(3)
Li2 0.031(4) 0.043(4) 0.040(3) -0.001(3) -0.001(3) -0.008(3)

loop_
_atom_type_symbol
_atom_type_description
_atom_type_scat_dispersion_real
_atom_type_scat_dispersion_imag
_atom_type_scat_source
C C 0.0033 0.0016 'International Tables Vol C Tables 4.2.6.8 and 6.1.1.4'
H H 0.0000 0.0000 'International Tables Vol C Tables 4.2.6.8 and 6.1.1.4'
Li Li -0.0003 0.0001 'International Tables Vol C Tables 4.2.6.8 and 6.1.1.4'
B B 0.0013 0.0007 'International Tables Vol C Tables 4.2.6.8 and 6.1.1.4'
N N 0.0061 0.0033 'International Tables Vol C Tables 4.2.6.8 and 6.1.1.4'
Zr Zr -2.9673 0.5597 'International Tables Vol C Tables 4.2.6.8 and 6.1.1.4'

loop_
_geom_angle_atom_site_label_1
_geom_angle_atom_site_label_2
_geom_angle_atom_site_label_3
_geom_angle
_geom_angle_site_symmetry_1
_geom_angle_site_symmetry_3
_geom_angle_publ_flag
N4 Zr1 N3 71.92(11) . . ?
N4 Zr1 N5 104.98(12) . . ?
N3 Zr1 N5 108.05(11) . . ?
N4 Zr1 N2 114.65(11) . . ?
N3 Zr1 N2 105.48(11) . . ?
N5 Zr1 N2 134.15(11) . . ?
N4 Zr1 N6 109.06(10) . . ?
N3 Zr1 N6 166.53(10) . . ?
N5 Zr1 N6 58.51(10) . . ?
N2 Zr1 N6 86.51(10) . . ?
N4 Zr1 B1 141.44(12) . . ?
N3 Zr1 B1 99.24(11) . . ?
N5 Zr1 B1 113.34(12) . . ?
N2 Zr1 B1 29.82(11) . . ?
N6 Zr1 B1 88.09(11) . . ?
B1 N1 C1 123.9(3) . . ?
B1 N1 Li1 143.4(3) . . ?
C1 N1 Li1 92.6(3) . . ?
B1 N1 Li2 77.5(3) . . ?
C1 N1 Li2 133.8(3) . . ?
Li1 N1 Li2 74.4(3) . . ?
B1 N2 C5 125.0(3) . . ?
B1 N2 Li2 77.2(3) . . ?
C5 N2 Li2 122.9(3) . . ?
B1 N2 Zr1 102.0(2) . . ?
C5 N2 Zr1 128.5(2) . . ?
Li2 N2 Zr1 84.0(2) . . ?
B2 N3 C9 125.7(3) . . ?
B2 N3 Zr1 88.4(2) . . ?
C9 N3 Zr1 145.3(2) . . ?
B2 N4 C13 125.7(3) . . ?
B2 N4 Zr1 88.1(2) . . ?
C13 N4 Zr1 145.8(2) . . ?
B3 N5 C17 125.5(3) . . ?
B3 N5 Li1 77.5(3) . . ?
C17 N5 Li1 124.7(3) . . ?
B3 N5 Zr1 98.0(2) . . ?
C17 N5 Zr1 130.3(2) . . ?
Li1 N5 Zr1 83.65(19) . . ?
B3 N6 C21 124.0(3) . . ?
B3 N6 Li2 143.8(3) . . ?
C21 N6 Li2 88.8(3) . . ?
B3 N6 Li1 74.6(3) . . ?
C21 N6 Li1 130.1(3) . . ?
Li2 N6 Li1 72.0(3) . . ?
B3 N6 Zr1 82.8(2) . . ?
C21 N6 Zr1 146.2(2) . . ?
Li2 N6 Zr1 74.24(19) . . ?
Li1 N6 Zr1 72.54(19) . . ?
N1 B1 N2 110.4(3) . . ?
N1 B1 C25 126.1(3) . . ?
N2 B1 C25 123.2(3) . . ?
N1 B1 Zr1 71.6(2) . . ?
N2 B1 Zr1 48.22(18) . . ?
C25 B1 Zr1 152.5(3) . . ?
N3 B2 N4 111.6(3) . . ?
N3 B2 C31 124.0(3) . . ?
N4 B2 C31 124.4(3) . . ?
N6 B3 N5 109.7(3) . . ?
N6 B3 C37 126.7(3) . . ?
N5 B3 C37 123.2(3) . . ?
N1 C1 C3 112.0(3) . . ?
N1 C1 C2 114.8(3) . . ?
C3 C1 C2 109.3(4) . . ?
N1 C1 C4 109.7(4) . . ?
C3 C1 C4 105.1(4) . . ?
C2 C1 C4 105.3(4) . . ?
N2 C5 C8 108.9(3) . . ?
N2 C5 C6 111.5(3) . . ?
C8 C5 C6 107.5(3) . . ?
N2 C5 C7 112.5(3) . . ?
C8 C5 C7 107.2(4) . . ?
C6 C5 C7 108.9(4) . . ?
N3 C9 C10 108.1(3) . . ?
N3 C9 C12 113.0(3) . . ?
C10 C9 C12 107.8(3) . . ?
N3 C9 C11 110.0(3) . . ?
C10 C9 C11 109.0(3) . . ?
C12 C9 C11 108.8(3) . . ?
N4 C13 C16 107.6(3) . . ?
N4 C13 C14 112.2(3) . . ?
C16 C13 C14 109.2(3) . . ?
N4 C13 C15 110.8(3) . . ?
C16 C13 C15 108.1(3) . . ?
C14 C13 C15 108.8(4) . . ?
N5 C17 C18 108.5(3) . . ?
N5 C17 C19 111.1(3) . . ?
C18 C17 C19 108.0(4) . . ?
N5 C17 C20 111.9(3) . . ?
C18 C17 C20 107.1(3) . . ?
C19 C17 C20 110.1(4) . . ?
C24 C21 C22 104.5(4) . . ?
C24 C21 N6 111.5(3) . . ?
C22 C21 N6 114.6(4) . . ?
C24 C21 C23 108.5(5) . . ?
C22 C21 C23 108.3(5) . . ?
N6 C21 C23 109.1(4) . . ?
C26 C25 C30 115.0(3) . . ?
C26 C25 B1 121.0(3) . . ?
C30 C25 B1 124.0(4) . . ?
C27 C26 C25 122.8(4) . . ?
C26 C27 C28 120.5(4) . . ?
C29 C28 C27 119.0(4) . . ?
C28 C29 C30 120.4(4) . . ?
C29 C30 C25 122.4(4) . . ?
C36 C31 C32 116.3(3) . . ?
C36 C31 B2 121.8(3) . . ?
C32 C31 B2 121.8(3) . . ?
C33 C32 C31 122.4(4) . . ?
C34 C33 C32 120.1(4) . . ?
C35 C34 C33 119.0(4) . . ?
C34 C35 C36 120.5(4) . . ?
C31 C36 C35 121.8(3) . . ?
C38 C37 C42 115.6(3) . . ?
C38 C37 B3 125.0(3) . . ?
C42 C37 B3 119.4(4) . . ?
C39 C38 C37 123.0(4) . . ?
C40 C39 C38 119.2(4) . . ?
C39 C40 C41 119.7(4) . . ?
C42 C41 C40 120.4(4) . . ?
C41 C42 C37 122.1(4) . . ?
N1 Li1 N5 115.8(3) . . ?
N1 Li1 N6 102.6(3) . . ?
N5 Li1 N6 70.7(3) . . ?
N2 Li2 N1 72.3(2) . . ?
N2 Li2 N6 108.9(3) . . ?
N1 Li2 N6 103.3(3) . . ?

loop_
_geom_bond_atom_site_label_1
_geom_bond_atom_site_label_2
_geom_bond_distance
_geom_bond_site_symmetry_2
_geom_bond_publ_flag
Zr1 N4 2.053(3) . ?
Zr1 N3 2.068(3) . ?
Zr1 N5 2.209(3) . ?
Zr1 N2 2.211(3) . ?
Zr1 N6 2.604(3) . ?
Zr1 B1 2.900(5) . ?
N1 B1 1.446(5) . ?
N1 C1 1.494(5) . ?
N1 Li1 1.992(7) . ?
N1 Li2 2.035(7) . ?
N2 B1 1.474(5) . ?
N2 C5 1.499(5) . ?
N2 Li2 2.028(7) . ?
N3 B2 1.446(5) . ?
N3 C9 1.504(5) . ?
N4 B2 1.480(5) . ?
N4 C13 1.493(5) . ?
N5 B3 1.465(5) . ?
N5 C17 1.502(5) . ?
N5 Li1 2.002(8) . ?
N6 B3 1.442(5) . ?
N6 C21 1.515(5) . ?
N6 Li2 2.040(7) . ?
N6 Li1 2.102(7) . ?
B1 C25 1.600(6) . ?
B2 C31 1.600(5) . ?
B3 C37 1.604(5) . ?
C1 C3 1.522(6) . ?
C1 C2 1.530(6) . ?
C1 C4 1.556(6) . ?
C5 C8 1.528(6) . ?
C5 C6 1.529(6) . ?
C5 C7 1.539(6) . ?
C9 C10 1.518(5) . ?
C9 C12 1.534(6) . ?
C9 C11 1.536(5) . ?
C13 C16 1.522(5) . ?
C13 C14 1.533(5) . ?
C13 C15 1.534(6) . ?
C17 C18 1.516(6) . ?
C17 C19 1.522(6) . ?
C17 C20 1.531(5) . ?
C21 C24 1.484(6) . ?
C21 C22 1.502(6) . ?
C21 C23 1.521(7) . ?
C25 C26 1.405(5) . ?
C25 C30 1.405(5) . ?
C26 C27 1.366(6) . ?
C27 C28 1.388(6) . ?
C28 C29 1.365(6) . ?
C29 C30 1.388(6) . ?
C31 C36 1.386(5) . ?
C31 C32 1.401(5) . ?
C32 C33 1.385(5) . ?
C33 C34 1.381(6) . ?
C34 C35 1.380(5) . ?
C35 C36 1.396(6) . ?
C37 C38 1.391(6) . ?
C37 C42 1.411(5) . ?
C38 C39 1.390(6) . ?
C39 C40 1.382(7) . ?
C40 C41 1.383(7) . ?
C41 C42 1.374(6) . ?
